data_4348640
loop_
_publ_author_name
'Portius, Peter'
'Peerless, Benjamin'
'Davis, Martin'
'Campbell, Rory'

_publ_section_title
;
 Homoleptic Poly(nitrato) Complexes of Group 14 Stable at Ambient
 Conditions.
;
_journal_issue 17
_journal_name_full 'Inorganic chemistry'
_journal_page_first 8976
_journal_page_last 8984
_journal_paper_doi 10.1021/acs.inorgchem.6b01455
_journal_volume 55
_journal_year 2016
_chemical_formula_sum 'C72 H60 Cl5 N3 O3 P4 Sn'
_chemical_formula_weight 1435.05
_chemical_name_common (PPN)2SnCl(NO3)5
_space_group_crystal_system orthorhombic
_space_group_IT_number 61
_space_group_name_Hall '-P 2ac 2ab'
_space_group_name_H-M_alt 'P b c a'
_atom_sites_solution_hydrogens geom
_audit_creation_method SHELXL-2014/7
_cell_angle_alpha 90
_cell_angle_beta 90
_cell_angle_gamma 90
_cell_formula_units_Z 4
_cell_length_a 16.7442(11)
_cell_length_b 19.6130(14)
_cell_length_c 19.9989(13)
_cell_measurement_reflns_used 116670
_cell_measurement_temperature 100(2)
_cell_measurement_theta_max 0.7456
_cell_measurement_theta_min 0.6611
_cell_volume 6567.7(8)
_computing_structure_refinement 'SHELXL-2014/7 (Sheldrick, 2014)'
_diffrn_ambient_temperature 100(2)
_diffrn_measured_fraction_theta_full 1.000
_diffrn_measured_fraction_theta_max 0.999
_diffrn_measurement_device_type 'bruker Apex II CCD'
_diffrn_radiation_type MoK\a
_diffrn_radiation_wavelength 0.71073
_diffrn_reflns_av_R_equivalents 0.0660
_diffrn_reflns_av_unetI/netI 0.0270
_diffrn_reflns_Laue_measured_fraction_full 1.000
_diffrn_reflns_Laue_measured_fraction_max 0.999
_diffrn_reflns_limit_h_max 21
_diffrn_reflns_limit_h_min -21
_diffrn_reflns_limit_k_max 24
_diffrn_reflns_limit_k_min -25
_diffrn_reflns_limit_l_max 25
_diffrn_reflns_limit_l_min -25
_diffrn_reflns_number 108128
_diffrn_reflns_point_group_measured_fraction_full 1.000
_diffrn_reflns_point_group_measured_fraction_max 0.999
_diffrn_reflns_theta_full 25.242
_diffrn_reflns_theta_max 27.514
_diffrn_reflns_theta_min 1.896
_exptl_absorpt_coefficient_mu 0.741
_exptl_absorpt_correction_type multi-scan
_exptl_absorpt_process_details sadabs
_exptl_crystal_colour colourless
_exptl_crystal_density_diffrn 1.451
_exptl_crystal_density_method 'not measured'
_exptl_crystal_description block
_exptl_crystal_F_000 2928
_exptl_crystal_size_max 0.310
_exptl_crystal_size_mid 0.280
_exptl_crystal_size_min 0.200
_exptl_transmission_factor_max 0.7456
_exptl_transmission_factor_min 0.6440
_refine_diff_density_max 0.409
_refine_diff_density_min -0.539
_refine_diff_density_rms 0.059
_refine_ls_extinction_method none
_refine_ls_goodness_of_fit_ref 1.022
_refine_ls_hydrogen_treatment constr
_refine_ls_matrix_type full
_refine_ls_number_parameters 425
_refine_ls_number_reflns 7548
_refine_ls_number_restraints 0
_refine_ls_restrained_S_all 1.022
_refine_ls_R_factor_all 0.0361
_refine_ls_R_factor_gt 0.0296
_refine_ls_shift/su_max 0.002
_refine_ls_shift/su_mean 0.000
_refine_ls_structure_factor_coef Fsqd
_refine_ls_weighting_details 'w=1/[\s^2^(Fo^2^)+(0.0320P)^2^+5.0690P] where P=(Fo^2^+2Fc^2^)/3'
_refine_ls_weighting_scheme calc
_refine_ls_wR_factor_gt 0.0725
_refine_ls_wR_factor_ref 0.0764
_reflns_Friedel_coverage 0.000
_reflns_number_gt 6612
_reflns_number_total 7548
_reflns_threshold_expression 'I > 2\s(I)'
_cod_data_source_file ic6b01455_si_002.cif
_cod_data_source_block ch1ppx149_0m
_cod_database_code 4348640
_shelx_shelxl_version_number 2014/7
_shelx_space_group_comment
;
The symmetry employed for this shelxl refinement is uniquely defined
by the following loop, which should always be used as a source of
symmetry information in preference to the above space-group names.
They are only intended as comments.
;
_shelx_estimated_absorpt_t_min 0.803
_shelx_estimated_absorpt_t_max 0.866

loop_
_space_group_symop_operation_xyz
'x, y, z'
'x+1/2, -y+1/2, -z'
'-x, y+1/2, -z+1/2'
'-x+1/2, -y, z+1/2'
'-x, -y, -z'
'-x-1/2, y-1/2, z'
'x, -y-1/2, z-1/2'
'x-1/2, y, -z-1/2'

loop_
_atom_site_label
_atom_site_type_symbol
_atom_site_fract_x
_atom_site_fract_y
_atom_site_fract_z
_atom_site_U_iso_or_equiv
_atom_site_adp_type
_atom_site_occupancy
_atom_site_site_symmetry_order
_atom_site_calc_flag
_atom_site_refinement_flags_posn
_atom_site_refinement_flags_adp
_atom_site_refinement_flags_occupancy
_atom_site_disorder_assembly
_atom_site_disorder_group
Sn1 Sn 0.49744(7) 1.00928(4) 1.00537(5) 0.01806(14) Uani 0.5 1 d . . P . .
P1 P 0.46359(2) 0.88692(2) 0.37509(2) 0.01837(9) Uani 1 1 d . . . . .
P2 P 0.39422(2) 0.81337(2) 0.25736(2) 0.01819(9) Uani 1 1 d . . . . .
Cl1 Cl 0.55498(2) 0.95295(2) 1.10137(2) 0.02622(10) Uani 1 1 d . . . . .
Cl2 Cl 0.38240(3) 0.93046(3) 1.01123(3) 0.04177(14) Uani 1 1 d . . . . .
Cl3 Cl 0.56405(15) 0.90248(12) 0.93009(11) 0.0220(4) Uani 0.5 1 d . . P A 1
N1 N 0.44379(9) 0.82979(7) 0.32261(7) 0.0249(3) Uani 1 1 d . . . . .
N2 N 0.5541(5) 0.8890(4) 0.9140(4) 0.0171(14) Uani 0.5 1 d . . P A 2
O1 O 0.5716(2) 0.9352(2) 0.9489(2) 0.0375(9) Uani 0.5 1 d . . P A 2
O2 O 0.6062(2) 0.86287(18) 0.87857(18) 0.0519(8) Uani 0.5 1 d . . P A 2
O3 O 0.4828(2) 0.8742(2) 0.9046(3) 0.0761(13) Uani 0.5 1 d . . P A 2
C1 C 0.56039(9) 0.86739(9) 0.40941(8) 0.0189(3) Uani 1 1 d . . . . .
C2 C 0.58936(10) 0.80105(9) 0.40558(8) 0.0235(3) Uani 1 1 d . . . . .
H2 H 0.5586 0.7666 0.3844 0.028 Uiso 1 1 calc R U . . .
C3 C 0.66366(10) 0.78535(10) 0.43289(9) 0.0273(4) Uani 1 1 d . . . . .
H3 H 0.6838 0.7402 0.4300 0.033 Uiso 1 1 calc R U . . .
C4 C 0.70816(10) 0.83540(11) 0.46418(10) 0.0304(4) Uani 1 1 d . . . . .
H4 H 0.7587 0.8244 0.4829 0.036 Uiso 1 1 calc R U . . .
C5 C 0.67949(11) 0.90138(10) 0.46839(10) 0.0310(4) Uani 1 1 d . . . . .
H5 H 0.7102 0.9356 0.4900 0.037 Uiso 1 1 calc R U . . .
C6 C 0.60561(10) 0.91766(9) 0.44088(9) 0.0243(4) Uani 1 1 d . . . . .
H6 H 0.5860 0.9630 0.4435 0.029 Uiso 1 1 calc R U . . .
C7 C 0.39390(10) 0.88964(9) 0.44358(8) 0.0218(3) Uani 1 1 d . . . . .
C8 C 0.41532(11) 0.86987(10) 0.50749(9) 0.0273(4) Uani 1 1 d . . . . .
H8 H 0.4688 0.8566 0.5167 0.033 Uiso 1 1 calc R U . . .
C9 C 0.35837(12) 0.86945(11) 0.55848(10) 0.0344(4) Uani 1 1 d . . . . .
H9 H 0.3732 0.8558 0.6023 0.041 Uiso 1 1 calc R U . . .
C10 C 0.28088(11) 0.88864(10) 0.54551(10) 0.0317(4) Uani 1 1 d . . . . .
H10 H 0.2423 0.8878 0.5804 0.038 Uiso 1 1 calc R U . . .
C11 C 0.25877(12) 0.90920(12) 0.48199(11) 0.0382(5) Uani 1 1 d . . . . .
H11 H 0.2053 0.9227 0.4733 0.046 Uiso 1 1 calc R U . . .
C12 C 0.31486(11) 0.91002(12) 0.43127(10) 0.0353(5) Uani 1 1 d . . . . .
H12 H 0.2998 0.9245 0.3877 0.042 Uiso 1 1 calc R U . . .
C13 C 0.46770(10) 0.97148(9) 0.34079(9) 0.0215(3) Uani 1 1 d . . . . .
C14 C 0.44655(13) 1.02859(10) 0.37856(10) 0.0331(4) Uani 1 1 d . . . . .
H14 H 0.4272 1.0232 0.4229 0.040 Uiso 1 1 calc R U . . .
C15 C 0.45393(15) 1.09329(10) 0.35097(11) 0.0409(5) Uani 1 1 d . . . . .
H15 H 0.4393 1.1322 0.3765 0.049 Uiso 1 1 calc R U . . .
C16 C 0.48231(13) 1.10148(10) 0.28690(11) 0.0358(5) Uani 1 1 d . . . . .
H16 H 0.4874 1.1460 0.2686 0.043 Uiso 1 1 calc R U . . .
C17 C 0.50346(11) 1.04534(10) 0.24884(11) 0.0306(4) Uani 1 1 d . . . . .
H17 H 0.5229 1.0511 0.2046 0.037 Uiso 1 1 calc R U . . .
C18 C 0.49604(10) 0.98046(9) 0.27602(9) 0.0240(3) Uani 1 1 d . . . . .
H18 H 0.5105 0.9418 0.2501 0.029 Uiso 1 1 calc R U . . .
C19 C 0.33655(11) 0.73728(9) 0.27213(9) 0.0242(3) Uani 1 1 d . . . . .
C20 C 0.27605(12) 0.71788(10) 0.22791(10) 0.0319(4) Uani 1 1 d . . . . .
H20 H 0.2647 0.7450 0.1897 0.038 Uiso 1 1 calc R U . . .
C21 C 0.23251(14) 0.65868(11) 0.24003(11) 0.0417(5) Uani 1 1 d . . . . .
H21 H 0.1910 0.6455 0.2103 0.050 Uiso 1 1 calc R U . . .
C22 C 0.24979(15) 0.61921(11) 0.29523(12) 0.0469(6) Uani 1 1 d . . . . .
H22 H 0.2197 0.5790 0.3035 0.056 Uiso 1 1 calc R U . . .
C23 C 0.31002(16) 0.63721(11) 0.33845(12) 0.0472(6) Uani 1 1 d . . . . .
H23 H 0.3221 0.6091 0.3758 0.057 Uiso 1 1 calc R U . . .
C24 C 0.35342(13) 0.69694(10) 0.32742(10) 0.0355(4) Uani 1 1 d . . . . .
H24 H 0.3944 0.7100 0.3577 0.043 Uiso 1 1 calc R U . . .
C25 C 0.32501(9) 0.87800(8) 0.23129(8) 0.0196(3) Uani 1 1 d . . . . .
C26 C 0.34454(10) 0.92609(9) 0.18256(9) 0.0236(3) Uani 1 1 d . . . . .
H26 H 0.3947 0.9238 0.1604 0.028 Uiso 1 1 calc R U . . .
C27 C 0.29063(11) 0.97711(10) 0.16658(10) 0.0295(4) Uani 1 1 d . . . . .
H27 H 0.3037 1.0095 0.1330 0.035 Uiso 1 1 calc R U . . .
C28 C 0.21784(11) 0.98131(10) 0.19922(10) 0.0312(4) Uani 1 1 d . . . . .
H28 H 0.1811 1.0163 0.1877 0.037 Uiso 1 1 calc R U . . .
C29 C 0.19861(11) 0.93450(11) 0.24867(10) 0.0324(4) Uani 1 1 d . . . . .
H29 H 0.1492 0.9380 0.2718 0.039 Uiso 1 1 calc R U . . .
C30 C 0.25169(10) 0.88268(10) 0.26422(9) 0.0267(4) Uani 1 1 d . . . . .
H30 H 0.2381 0.8501 0.2975 0.032 Uiso 1 1 calc R U . . .
C31 C 0.46264(10) 0.79725(8) 0.18973(8) 0.0206(3) Uani 1 1 d . . . . .
C32 C 0.43636(11) 0.79438(9) 0.12339(9) 0.0261(4) Uani 1 1 d . . . . .
H32 H 0.3813 0.8003 0.1134 0.031 Uiso 1 1 calc R U . . .
C33 C 0.49054(13) 0.78290(10) 0.07230(10) 0.0329(4) Uani 1 1 d . . . . .
H33 H 0.4730 0.7825 0.0271 0.040 Uiso 1 1 calc R U . . .
C34 C 0.57044(13) 0.77206(10) 0.08714(11) 0.0350(5) Uani 1 1 d . . . . .
H34 H 0.6075 0.7639 0.0520 0.042 Uiso 1 1 calc R U . . .
C35 C 0.59640(11) 0.77302(9) 0.15238(11) 0.0322(4) Uani 1 1 d . . . . .
H35 H 0.6510 0.7644 0.1622 0.039 Uiso 1 1 calc R U . . .
C36 C 0.54324(10) 0.78655(9) 0.20392(9) 0.0252(4) Uani 1 1 d . . . . .
H36 H 0.5617 0.7885 0.2488 0.030 Uiso 1 1 calc R U . . .

loop_
_atom_site_aniso_label
_atom_site_aniso_U_11
_atom_site_aniso_U_22
_atom_site_aniso_U_33
_atom_site_aniso_U_23
_atom_site_aniso_U_13
_atom_site_aniso_U_12
Sn1 0.01284(16) 0.0227(4) 0.0187(3) 0.0050(2) -0.00045(18) -0.0018(3)
P1 0.01949(19) 0.0188(2) 0.01681(19) -0.00238(15) -0.00148(15) 0.00316(15)
P2 0.0205(2) 0.0175(2) 0.01653(19) -0.00041(15) -0.00098(15) -0.00020(15)
Cl1 0.02283(19) 0.0338(2) 0.0221(2) 0.00866(17) -0.00212(15) 0.00074(16)
Cl2 0.0182(2) 0.0675(4) 0.0396(3) 0.0268(2) -0.00356(18) -0.0143(2)
Cl3 0.0229(8) 0.0215(13) 0.0216(11) -0.0053(7) -0.0038(7) -0.0034(8)
N1 0.0315(8) 0.0211(7) 0.0221(7) -0.0037(6) -0.0078(6) 0.0059(6)
N2 0.014(3) 0.009(3) 0.029(4) -0.008(2) 0.002(2) -0.0041(17)
O1 0.0180(14) 0.057(3) 0.037(2) 0.0046(19) 0.0020(13) 0.0068(18)
O2 0.0470(19) 0.049(2) 0.059(2) -0.0127(17) 0.0028(16) 0.0025(15)
O3 0.043(2) 0.080(3) 0.105(4) -0.038(3) 0.006(2) -0.015(2)
C1 0.0175(7) 0.0238(8) 0.0153(7) 0.0010(6) 0.0029(6) 0.0019(6)
C2 0.0225(8) 0.0259(9) 0.0221(8) -0.0026(7) -0.0010(6) 0.0024(7)
C3 0.0240(8) 0.0302(10) 0.0279(9) 0.0022(7) 0.0025(7) 0.0082(7)
C4 0.0156(8) 0.0432(11) 0.0323(10) 0.0055(8) 0.0002(7) 0.0015(7)
C5 0.0198(8) 0.0363(11) 0.0368(10) -0.0015(8) -0.0024(7) -0.0074(7)
C6 0.0212(8) 0.0244(9) 0.0273(9) -0.0002(7) 0.0019(7) -0.0018(7)
C7 0.0199(8) 0.0221(8) 0.0234(8) -0.0040(6) 0.0012(6) 0.0016(6)
C8 0.0211(8) 0.0318(10) 0.0289(9) 0.0066(7) 0.0037(7) 0.0050(7)
C9 0.0344(10) 0.0377(11) 0.0312(10) 0.0103(8) 0.0105(8) 0.0058(8)
C10 0.0286(9) 0.0253(9) 0.0411(11) -0.0040(8) 0.0144(8) -0.0012(7)
C11 0.0198(9) 0.0498(13) 0.0450(12) -0.0138(10) 0.0016(8) 0.0076(8)
C12 0.0241(9) 0.0539(13) 0.0280(10) -0.0076(9) -0.0040(7) 0.0118(9)
C13 0.0207(8) 0.0204(8) 0.0233(8) -0.0012(6) -0.0043(6) 0.0031(6)
C14 0.0498(12) 0.0239(9) 0.0257(9) -0.0040(7) -0.0022(8) 0.0106(8)
C15 0.0625(14) 0.0217(10) 0.0386(11) -0.0066(8) -0.0085(10) 0.0121(9)
C16 0.0418(11) 0.0227(10) 0.0428(12) 0.0053(8) -0.0113(9) 0.0001(8)
C17 0.0295(9) 0.0298(10) 0.0325(10) 0.0061(8) -0.0002(7) -0.0041(7)
C18 0.0215(8) 0.0231(9) 0.0273(9) -0.0031(7) -0.0001(7) -0.0009(7)
C19 0.0301(9) 0.0196(8) 0.0229(8) -0.0021(6) 0.0057(7) -0.0030(7)
C20 0.0360(10) 0.0307(10) 0.0289(9) -0.0047(8) 0.0052(8) -0.0092(8)
C21 0.0439(12) 0.0361(12) 0.0451(12) -0.0143(9) 0.0125(10) -0.0170(9)
C22 0.0606(14) 0.0252(11) 0.0548(14) -0.0054(10) 0.0281(12) -0.0140(10)
C23 0.0690(16) 0.0294(11) 0.0433(13) 0.0118(9) 0.0167(11) -0.0041(11)
C24 0.0479(12) 0.0295(10) 0.0292(10) 0.0041(8) 0.0054(9) -0.0022(9)
C25 0.0192(7) 0.0205(8) 0.0192(8) -0.0010(6) -0.0032(6) 0.0005(6)
C26 0.0225(8) 0.0238(9) 0.0246(8) 0.0013(7) -0.0004(7) -0.0004(7)
C27 0.0343(10) 0.0259(9) 0.0284(9) 0.0047(7) -0.0035(8) 0.0019(8)
C28 0.0302(9) 0.0298(10) 0.0338(10) -0.0029(8) -0.0080(8) 0.0092(8)
C29 0.0210(8) 0.0424(11) 0.0338(10) -0.0037(9) 0.0020(7) 0.0065(8)
C30 0.0235(8) 0.0313(10) 0.0253(9) 0.0025(7) 0.0019(7) -0.0015(7)
C31 0.0241(8) 0.0157(8) 0.0220(8) -0.0016(6) 0.0014(6) -0.0008(6)
C32 0.0304(9) 0.0249(9) 0.0230(9) -0.0027(7) 0.0007(7) -0.0027(7)
C33 0.0473(11) 0.0267(10) 0.0249(9) -0.0058(7) 0.0070(8) -0.0047(8)
C34 0.0402(11) 0.0254(10) 0.0394(11) -0.0088(8) 0.0195(9) -0.0040(8)
C35 0.0264(9) 0.0215(9) 0.0489(12) -0.0063(8) 0.0073(8) -0.0015(7)
C36 0.0256(9) 0.0189(8) 0.0311(9) -0.0033(7) -0.0001(7) -0.0012(7)

loop_
_atom_type_symbol
_atom_type_description
_atom_type_scat_dispersion_real
_atom_type_scat_dispersion_imag
_atom_type_scat_source
C C 0.0033 0.0016 'International Tables Vol C Tables 4.2.6.8 and 6.1.1.4'
H H 0.0000 0.0000 'International Tables Vol C Tables 4.2.6.8 and 6.1.1.4'
N N 0.0061 0.0033 'International Tables Vol C Tables 4.2.6.8 and 6.1.1.4'
O O 0.0106 0.0060 'International Tables Vol C Tables 4.2.6.8 and 6.1.1.4'
P P 0.1023 0.0942 'International Tables Vol C Tables 4.2.6.8 and 6.1.1.4'
Cl Cl 0.1484 0.1585 'International Tables Vol C Tables 4.2.6.8 and 6.1.1.4'
Sn Sn -0.6537 1.4246 'International Tables Vol C Tables 4.2.6.8 and 6.1.1.4'

loop_
_geom_angle_atom_site_label_1
_geom_angle_atom_site_label_2
_geom_angle_atom_site_label_3
_geom_angle
_geom_angle_site_symmetry_1
_geom_angle_site_symmetry_3
Sn1 Sn1 O1 151.1(4) 5_677 5_677
Sn1 Sn1 O1 23.5(3) 5_677 .
O1 Sn1 O1 174.61(7) 5_677 .
Sn1 Sn1 Cl2 100.6(3) 5_677 5_677
O1 Sn1 Cl2 108.10(14) 5_677 5_677
O1 Sn1 Cl2 77.25(12) . 5_677
Sn1 Sn1 Cl3 164.8(4) 5_677 5_677
Cl2 Sn1 Cl3 94.63(7) 5_677 5_677
Sn1 Sn1 Cl1 86.0(3) 5_677 .
O1 Sn1 Cl1 97.30(12) 5_677 .
O1 Sn1 Cl1 83.20(10) . .
Cl2 Sn1 Cl1 90.05(4) 5_677 .
Cl3 Sn1 Cl1 94.23(7) 5_677 .
Sn1 Sn1 Cl1 83.8(3) 5_677 5_677
O1 Sn1 Cl1 91.67(12) 5_677 5_677
O1 Sn1 Cl1 87.41(10) . 5_677
Cl2 Sn1 Cl1 91.83(5) 5_677 5_677
Cl3 Sn1 Cl1 95.64(7) 5_677 5_677
Cl1 Sn1 Cl1 169.78(3) . 5_677
Sn1 Sn1 Cl2 69.6(3) 5_677 .
O1 Sn1 Cl2 81.76(15) 5_677 .
O1 Sn1 Cl2 92.90(11) . .
Cl2 Sn1 Cl2 170.13(3) 5_677 .
Cl3 Sn1 Cl2 95.25(7) 5_677 .
Cl1 Sn1 Cl2 89.26(4) . .
Cl1 Sn1 Cl2 87.17(4) 5_677 .
Sn1 Sn1 Cl3 12.9(3) 5_677 .
Cl2 Sn1 Cl3 87.68(6) 5_677 .
Cl3 Sn1 Cl3 177.69(6) 5_677 .
Cl1 Sn1 Cl3 85.79(6) . .
Cl1 Sn1 Cl3 84.25(6) 5_677 .
Cl2 Sn1 Cl3 82.45(6) . .
N1 P1 C13 114.31(8) . .
N1 P1 C7 113.12(8) . .
C13 P1 C7 106.74(8) . .
N1 P1 C1 107.03(8) . .
C13 P1 C1 107.90(8) . .
C7 P1 C1 107.43(8) . .
N1 P2 C25 115.80(8) . .
N1 P2 C31 108.79(8) . .
C25 P2 C31 108.46(8) . .
N1 P2 C19 108.36(8) . .
C25 P2 C19 106.65(8) . .
C31 P2 C19 108.59(8) . .
Sn1 Cl1 Sn1 10.22(3) . 5_677
Sn1 Cl2 Sn1 9.87(3) 5_677 .
Sn1 Cl3 Sn1 2.31(5) 5_677 .
P1 N1 P2 143.94(10) . .
O1 N2 O2 118.8(8) . .
O1 N2 O3 120.5(9) . .
O2 N2 O3 119.7(5) . .
N2 O1 Sn1 126.5(6) . 5_677
N2 O1 Sn1 131.6(6) . .
Sn1 O1 Sn1 5.39(7) 5_677 .
C2 C1 C6 119.83(15) . .
C2 C1 P1 119.46(13) . .
C6 C1 P1 120.71(13) . .
C1 C2 C3 119.77(17) . .
C1 C2 H2 120.1 . .
C3 C2 H2 120.1 . .
C4 C3 C2 120.14(17) . .
C4 C3 H3 119.9 . .
C2 C3 H3 119.9 . .
C3 C4 C5 120.33(17) . .
C3 C4 H4 119.8 . .
C5 C4 H4 119.8 . .
C4 C5 C6 119.96(18) . .
C4 C5 H5 120.0 . .
C6 C5 H5 120.0 . .
C5 C6 C1 119.97(17) . .
C5 C6 H6 120.0 . .
C1 C6 H6 120.0 . .
C8 C7 C12 119.10(16) . .
C8 C7 P1 121.79(13) . .
C12 C7 P1 119.07(14) . .
C7 C8 C9 119.97(17) . .
C7 C8 H8 120.0 . .
C9 C8 H8 120.0 . .
C10 C9 C8 120.32(18) . .
C10 C9 H9 119.8 . .
C8 C9 H9 119.8 . .
C9 C10 C11 120.36(17) . .
C9 C10 H10 119.8 . .
C11 C10 H10 119.8 . .
C12 C11 C10 119.69(18) . .
C12 C11 H11 120.2 . .
C10 C11 H11 120.2 . .
C11 C12 C7 120.55(19) . .
C11 C12 H12 119.7 . .
C7 C12 H12 119.7 . .
C18 C13 C14 119.26(17) . .
C18 C13 P1 119.05(13) . .
C14 C13 P1 121.62(14) . .
C15 C14 C13 119.68(19) . .
C15 C14 H14 120.2 . .
C13 C14 H14 120.2 . .
C16 C15 C14 120.47(19) . .
C16 C15 H15 119.8 . .
C14 C15 H15 119.8 . .
C15 C16 C17 120.50(19) . .
C15 C16 H16 119.8 . .
C17 C16 H16 119.8 . .
C16 C17 C18 119.36(19) . .
C16 C17 H17 120.3 . .
C18 C17 H17 120.3 . .
C17 C18 C13 120.72(17) . .
C17 C18 H18 119.6 . .
C13 C18 H18 119.6 . .
C24 C19 C20 119.74(18) . .
C24 C19 P2 119.57(15) . .
C20 C19 P2 120.68(14) . .
C21 C20 C19 119.8(2) . .
C21 C20 H20 120.1 . .
C19 C20 H20 120.1 . .
C22 C21 C20 119.8(2) . .
C22 C21 H21 120.1 . .
C20 C21 H21 120.1 . .
C23 C22 C21 120.9(2) . .
C23 C22 H22 119.6 . .
C21 C22 H22 119.6 . .
C22 C23 C24 119.9(2) . .
C22 C23 H23 120.1 . .
C24 C23 H23 120.1 . .
C19 C24 C23 119.9(2) . .
C19 C24 H24 120.1 . .
C23 C24 H24 120.1 . .
C26 C25 C30 119.42(16) . .
C26 C25 P2 121.94(13) . .
C30 C25 P2 118.50(13) . .
C27 C26 C25 119.79(16) . .
C27 C26 H26 120.1 . .
C25 C26 H26 120.1 . .
C26 C27 C28 120.51(18) . .
C26 C27 H27 119.7 . .
C28 C27 H27 119.7 . .
C27 C28 C29 120.06(17) . .
C27 C28 H28 120.0 . .
C29 C28 H28 120.0 . .
C30 C29 C28 119.77(17) . .
C30 C29 H29 120.1 . .
C28 C29 H29 120.1 . .
C29 C30 C25 120.43(17) . .
C29 C30 H30 119.8 . .
C25 C30 H30 119.8 . .
C36 C31 C32 119.42(16) . .
C36 C31 P2 119.29(13) . .
C32 C31 P2 121.29(13) . .
C33 C32 C31 120.00(18) . .
C33 C32 H32 120.0 . .
C31 C32 H32 120.0 . .
C32 C33 C34 119.95(19) . .
C32 C33 H33 120.0 . .
C34 C33 H33 120.0 . .
C35 C34 C33 120.38(18) . .
C35 C34 H34 119.8 . .
C33 C34 H34 119.8 . .
C34 C35 C36 120.30(18) . .
C34 C35 H35 119.8 . .
C36 C35 H35 119.8 . .
C35 C36 C31 119.89(17) . .
C35 C36 H36 120.1 . .
C31 C36 H36 120.1 . .

loop_
_geom_bond_atom_site_label_1
_geom_bond_atom_site_label_2
_geom_bond_distance
_geom_bond_site_symmetry_2
Sn1 Sn1 0.4312(11) 5_677
Sn1 O1 1.832(4) 5_677
Sn1 O1 2.219(4) .
Sn1 Cl2 2.3569(13) 5_677
Sn1 Cl3 2.392(2) 5_677
Sn1 Cl1 2.4156(13) .
Sn1 Cl1 2.4241(13) 5_677
Sn1 Cl2 2.4727(13) .
Sn1 Cl3 2.810(2) .
P1 N1 1.5705(15) .
P1 C13 1.7962(18) .
P1 C7 1.8004(17) .
P1 C1 1.8013(16) .
P2 N1 1.5798(14) .
P2 C25 1.7949(17) .
P2 C31 1.8005(17) .
P2 C19 1.8019(18) .
Cl1 Sn1 2.4240(13) 5_677
Cl2 Sn1 2.3570(13) 5_677
Cl3 Sn1 2.392(2) 5_677
N2 O1 1.181(5) .
N2 O2 1.236(10) .
N2 O3 1.242(9) .
O1 Sn1 1.832(4) 5_677
C1 C2 1.391(2) .
C1 C6 1.393(2) .
C2 C3 1.393(2) .
C2 H2 0.9500 .
C3 C4 1.382(3) .
C3 H3 0.9500 .
C4 C5 1.383(3) .
C4 H4 0.9500 .
C5 C6 1.391(2) .
C5 H5 0.9500 .
C6 H6 0.9500 .
C7 C8 1.383(2) .
C7 C12 1.404(2) .
C8 C9 1.396(2) .
C8 H8 0.9500 .
C9 C10 1.376(3) .
C9 H9 0.9500 .
C10 C11 1.383(3) .
C10 H10 0.9500 .
C11 C12 1.382(3) .
C11 H11 0.9500 .
C12 H12 0.9500 .
C13 C18 1.391(3) .
C13 C14 1.397(2) .
C14 C15 1.389(3) .
C14 H14 0.9500 .
C15 C16 1.376(3) .
C15 H15 0.9500 .
C16 C17 1.385(3) .
C16 H16 0.9500 .
C17 C18 1.389(3) .
C17 H17 0.9500 .
C18 H18 0.9500 .
C19 C24 1.389(3) .
C19 C20 1.398(3) .
C20 C21 1.392(3) .
C20 H20 0.9500 .
C21 C22 1.379(4) .
C21 H21 0.9500 .
C22 C23 1.374(4) .
C22 H22 0.9500 .
C23 C24 1.396(3) .
C23 H23 0.9500 .
C24 H24 0.9500 .
C25 C26 1.395(2) .
C25 C30 1.396(2) .
C26 C27 1.385(3) .
C26 H26 0.9500 .
C27 C28 1.385(3) .
C27 H27 0.9500 .
C28 C29 1.387(3) .
C28 H28 0.9500 .
C29 C30 1.386(3) .
C29 H29 0.9500 .
C30 H30 0.9500 .
C31 C36 1.395(2) .
C31 C32 1.399(2) .
C32 C33 1.385(3) .
C32 H32 0.9500 .
C33 C34 1.387(3) .
C33 H33 0.9500 .
C34 C35 1.375(3) .
C34 H34 0.9500 .
C35 C36 1.388(3) .
C35 H35 0.9500 .
C36 H36 0.9500 .
